data_1570879
loop_
_publ_author_name
'Liao, Qiuyan'
'Li, Aisen'
'Huang, Arui'
'Wang, Jiaqiang'
'Chang, Kai'
'Li, Hehua'
'Yao, Pengfei'
'Zhong, Cheng'
'Xie, Peidong'
'Wang, Jinfeng'
'Li, Zhen'
'Li, Qianqian'

_publ_section_title
;
 Controllable &#x3c0;-&#x3c0; coupling of intramolecular dimer models in
 aggregated states.
;
_journal_issue 12
_journal_name_full 'Chemical science'
_journal_page_first 4364
_journal_page_last 4373
_journal_paper_doi 10.1039/d3sc05533g
_journal_volume 15
_journal_year 2024
_chemical_formula_moiety 'C51 H46 O, C H2 Br2'
_chemical_formula_sum 'C52 H48 Br2 O'
_chemical_formula_weight 848.767
_space_group_crystal_system triclinic
_space_group_IT_number 2
_space_group_name_Hall '-P 1'
_space_group_name_H-M_alt 'P -1'
_symmetry_Int_Tables_number 2
_atom_sites_solution_primary direct
_audit_creation_date 2021-12-14
_audit_creation_method
;
Olex2 1.3
(compiled 2020.07.31 svn.rc2a77460 for OlexSys, GUI svn.r6145)
;
_audit_update_record
;
2022-06-20 deposited with the CCDC.	2024-02-01 downloaded from the CCDC.
;
_cell_angle_alpha 93.844(9)
_cell_angle_beta 114.095(9)
_cell_angle_gamma 108.298(9)
_cell_formula_units_Z 2
_cell_length_a 12.795(9)
_cell_length_b 13.079(9)
_cell_length_c 14.955(10)
_cell_measurement_reflns_used 1206
_cell_measurement_temperature 296.15
_cell_measurement_theta_max 20.64
_cell_measurement_theta_min 2.77
_cell_volume 2113(3)
_computing_cell_refinement 'SAINT v7.68A (Bruker, 2009)'
_computing_data_reduction 'SAINT v7.68A (Bruker, 2009)'
_computing_molecular_graphics 'Olex2 1.3 (Dolomanov et al., 2009)'
_computing_publication_material 'Olex2 1.3 (Dolomanov et al., 2009)'
_computing_structure_refinement 'olex2.refine 1.3 (Bourhis et al., 2015)'
_computing_structure_solution 'XS  (Sheldrick, 2008)'
_diffrn_ambient_temperature 296.15
_diffrn_measured_fraction_theta_full 0.9882
_diffrn_measured_fraction_theta_max 0.9882
_diffrn_measurement_device_type 'Bruker APEX-II CCD'
_diffrn_measurement_method '\f and \w scans'
_diffrn_radiation_monochromator graphite
_diffrn_radiation_type 'Mo K\a'
_diffrn_radiation_wavelength 0.71073
_diffrn_reflns_av_R_equivalents 0.1067
_diffrn_reflns_av_unetI/netI 0.2191
_diffrn_reflns_Laue_measured_fraction_full 0.9882
_diffrn_reflns_Laue_measured_fraction_max 0.9882
_diffrn_reflns_limit_h_max 15
_diffrn_reflns_limit_h_min -16
_diffrn_reflns_limit_k_max 16
_diffrn_reflns_limit_k_min -16
_diffrn_reflns_limit_l_max 18
_diffrn_reflns_limit_l_min -17
_diffrn_reflns_number 16640
_diffrn_reflns_point_group_measured_fraction_full 0.9882
_diffrn_reflns_point_group_measured_fraction_max 0.9882
_diffrn_reflns_theta_full 25.0270
_diffrn_reflns_theta_max 25.03
_diffrn_reflns_theta_min 1.68
_diffrn_source_current 0.0
_diffrn_source_power 0.0
_diffrn_source_voltage 0.0
_diffrn_standards_number 0
_exptl_absorpt_coefficient_mu 1.955
_exptl_absorpt_correction_T_max 0.7454
_exptl_absorpt_correction_T_min 0.3725
_exptl_absorpt_correction_type none
_exptl_absorpt_process_details
;
SADABS-2008/1 (Bruker,2008) was used for absorption correction.
wR2(int) was 0.1269 before and 0.0605 after correction.
The Ratio of minimum to maximum transmission is 0.4997.
The \l/2 correction factor is 0.0015.
;
_exptl_crystal_colour 'clear light colourless'
_exptl_crystal_colour_lustre clear
_exptl_crystal_colour_modifier light
_exptl_crystal_colour_primary colourless
_exptl_crystal_density_diffrn 1.334
_exptl_crystal_description needle
_exptl_crystal_F_000 875.508
_exptl_crystal_preparation 'solvent evaporation'
_exptl_crystal_size_max 0.15
_exptl_crystal_size_mid 0.1
_exptl_crystal_size_min 0.1
_refine_diff_density_max 1.0356
_refine_diff_density_min -0.8903
_refine_diff_density_rms 0.1594
_refine_ls_d_res_high 0.8400
_refine_ls_d_res_low 12.0990
_refine_ls_goodness_of_fit_ref 0.9525
_refine_ls_hydrogen_treatment constr
_refine_ls_matrix_type full
_refine_ls_number_constraints 98
_refine_ls_number_parameters 551
_refine_ls_number_reflns 7384
_refine_ls_number_restraints 24
_refine_ls_restrained_S_all 0.9508
_refine_ls_R_factor_all 0.2441
_refine_ls_R_factor_gt 0.0907
_refine_ls_shift/su_max 0.0027
_refine_ls_shift/su_mean 0.0000
_refine_ls_structure_factor_coef Fsqd
_refine_ls_weighting_details 'w=1/[\s^2^(Fo^2^)+(0.1485P)^2^] where P=(Fo^2^+2Fc^2^)/3'
_refine_ls_weighting_scheme calc
_refine_ls_wR_factor_gt 0.2321
_refine_ls_wR_factor_ref 0.3248
_reflns_Friedel_coverage 0.0
_reflns_limit_h_max 13
_reflns_limit_h_min -15
_reflns_limit_k_max 15
_reflns_limit_k_min -15
_reflns_limit_l_max 17
_reflns_limit_l_min 0
_reflns_number_gt 2454
_reflns_number_total 7384
_reflns_threshold_expression I>=2u(I)
_cod_data_source_file d3sc05533g4.cif
_cod_data_source_block mo_210513a_0m
_cod_depositor_comments 'Adding full bibliography for 1570870--1570891.cif.'
_cod_original_cell_volume 2113(2)
_cod_database_code 1570879
_olex2_refinement_description
;
1. Fixed Uiso
 At 1.2 times of:
  All C(H) groups, All C(H,H) groups
 At 1.5 times of:
  All C(H,H,H) groups
2. Restrained distances
 C52-Br1 = C52-Br2 = C52a-Br2a = C52a-Br1a
 1.94 with sigma of 0.02
 Br1-Br2 \\sim Br1a-Br2a
 with sigma of 0.04
 C44-C46 \\sim C44-C46a
 with sigma of 0.02
 C44-C47 \\sim C44-C47a
 with sigma of 0.02
 C44-C45 \\sim C44-C45a
 with sigma of 0.02
3. Uiso/Uaniso restraints and constraints
Uanis(C47) \\sim Ueq, Uanis(C47a) \\sim Ueq: with sigma of 0.01 and sigma for
terminal atoms of 0.02
Uanis(C45a) = Uanis(C45)
Uanis(C46a) = Uanis(C46)
4. Others
 Sof(Br1a)=Sof(C52a)=Sof(H52c)=Sof(H52d)=Sof(Br2a)=1-FVAR(1)
 Sof(Br1)=Sof(C52)=Sof(H52a)=Sof(H52b)=Sof(Br2)=FVAR(1)
 Sof(C45a)=Sof(H45d)=Sof(H45e)=Sof(H45f)=Sof(C46a)=Sof(H46d)=Sof(H46e)=
 Sof(H46f)=Sof(C47a)=Sof(H47d)=Sof(H47e)=Sof(H47f)=1-FVAR(2)
 Sof(C46)=Sof(H46a)=Sof(H46b)=Sof(H46c)=Sof(C47)=Sof(H47a)=Sof(H47b)=Sof(H47c)=
 Sof(C45)=Sof(H45a)=Sof(H45b)=Sof(H45c)=FVAR(2)
5.a Secondary CH2 refined with riding coordinates:
 C52(H52a,H52b), C52a(H52c,H52d)
5.b Aromatic/amide H refined with riding coordinates:
 C3(H3), C5(H5), C9(H9), C11(H11), C15(H15), C16(H16), C17(H17), C18(H18),
 C22(H22), C23(H23), C24(H24), C25(H25), C27(H27), C29(H29), C30(H30), C31(H31),
  C32(H32), C36(H36), C37(H37), C38(H38), C39(H39), C41(H41)
5.c Idealised Me refined as rotating group:
 C42(H42a,H42b,H42c), C43(H43a,H43b,H43c), C46(H46a,H46b,H46c), C47(H47a,H47b,
 H47c), C49(H49a,H49b,H49c), C50(H50a,H50b,H50c), C51(H51a,H51b,H51c), C45(H45a,
 H45b,H45c), C45a(H45d,H45e,H45f), C46a(H46d,H46e,H46f), C47a(H47d,H47e,H47f)
;
_olex2_submission_special_instructions 'No special instructions were received'

loop_
_space_group_symop_id
_space_group_symop_operation_xyz
1 x,y,z
2 -x,-y,-z

loop_
_atom_site_label
_atom_site_type_symbol
_atom_site_fract_x
_atom_site_fract_y
_atom_site_fract_z
_atom_site_U_iso_or_equiv
_atom_site_adp_type
_atom_site_occupancy
_atom_site_refinement_flags_posn
_atom_site_refinement_flags_adp
_atom_site_disorder_group
O1 O 0.7663(4) 0.0030(3) 0.2473(3) 0.0449(12) Uani 1.000000 . . .
C1 C 0.8478(5) 0.1099(5) 0.2677(5) 0.0388(16) Uani 1.000000 . . .
C2 C 0.8383(6) 0.1871(5) 0.3282(5) 0.0394(16) Uani 1.000000 . . .
C3 C 0.9159(6) 0.2970(5) 0.3495(5) 0.0432(17) Uani 1.000000 . . .
H3 H 0.9097(6) 0.3499(5) 0.3898(5) 0.052(2) Uiso 1.000000 R . .
C4 C 1.0031(6) 0.3312(5) 0.3128(5) 0.0400(16) Uani 1.000000 . . .
C5 C 1.0064(5) 0.2486(5) 0.2523(5) 0.0403(16) Uani 1.000000 . . .
H5 H 1.0632(5) 0.2686(5) 0.2267(5) 0.048(2) Uiso 1.000000 R . .
C6 C 0.9303(5) 0.1375(5) 0.2273(4) 0.0341(15) Uani 1.000000 . . .
C7 C 0.9409(5) 0.0535(5) 0.1606(5) 0.0356(15) Uani 1.000000 . . .
C8 C 0.8487(5) -0.0613(5) 0.1453(4) 0.0333(15) Uani 1.000000 . . .
C9 C 0.8421(6) -0.1524(5) 0.0857(5) 0.0412(16) Uani 1.000000 . . .
H9 H 0.8970(6) -0.1411(5) 0.0581(5) 0.049(2) Uiso 1.000000 R . .
C10 C 0.7569(6) -0.2600(5) 0.0653(5) 0.0399(16) Uani 1.000000 . . .
C11 C 0.6786(6) -0.2726(5) 0.1097(5) 0.0418(16) Uani 1.000000 . . .
H11 H 0.6216(6) -0.3429(5) 0.0988(5) 0.050(2) Uiso 1.000000 R . .
C12 C 0.6816(5) -0.1846(5) 0.1700(5) 0.0359(15) Uani 1.000000 . . .
C13 C 0.7670(5) -0.0798(5) 0.1857(5) 0.0369(16) Uani 1.000000 . . .
C53 C 0.7038(7) 0.1382(5) 0.5144(6) 0.0503(19) Uani 1.000000 . . .
C15 C 0.7519(9) 0.1451(6) 0.6210(7) 0.070(2) Uani 1.000000 . . .
H15 H 0.6972(9) 0.1282(6) 0.6488(7) 0.084(3) Uiso 1.000000 R . .
C16 C 0.8712(10) 0.1748(7) 0.6803(7) 0.075(2) Uani 1.000000 . . .
H16 H 0.8985(10) 0.1814(7) 0.7491(7) 0.091(3) Uiso 1.000000 R . .
C17 C 0.9592(8) 0.1971(6) 0.6416(7) 0.070(2) Uani 1.000000 . . .
H17 H 1.0427(8) 0.2161(6) 0.6840(7) 0.084(3) Uiso 1.000000 R . .
C18 C 0.9179(7) 0.1897(5) 0.5418(6) 0.0549(19) Uani 1.000000 . . .
H18 H 0.9751(7) 0.2043(5) 0.5164(6) 0.066(2) Uiso 1.000000 R . .
C19 C 0.7909(6) 0.1605(5) 0.4735(6) 0.0454(18) Uani 1.000000 . . .
C20 C 0.7483(6) 0.1571(5) 0.3704(5) 0.0398(16) Uani 1.000000 . . .
C21 C 0.6219(6) 0.1270(5) 0.3067(5) 0.0439(17) Uani 1.000000 . . .
C22 C 0.5713(7) 0.1181(6) 0.2020(6) 0.066(2) Uani 1.000000 . . .
H22 H 0.6241(7) 0.1306(6) 0.1724(6) 0.079(3) Uiso 1.000000 R . .
C23 C 0.4506(8) 0.0926(8) 0.1430(7) 0.086(3) Uani 1.000000 . . .
H23 H 0.4208(8) 0.0875(8) 0.0742(7) 0.104(3) Uiso 1.000000 R . .
C24 C 0.3683(8) 0.0732(7) 0.1879(8) 0.088(3) Uani 1.000000 . . .
H24 H 0.2847(8) 0.0570(7) 0.1480(8) 0.105(3) Uiso 1.000000 R . .
C25 C 0.4093(7) 0.0781(7) 0.2837(8) 0.070(2) Uani 1.000000 . . .
H25 H 0.3535(7) 0.0640(7) 0.3105(8) 0.084(3) Uiso 1.000000 R . .
C26 C 0.5354(7) 0.1042(5) 0.3487(6) 0.0539(19) Uani 1.000000 . . .
C27 C 0.5786(7) 0.1098(6) 0.4508(6) 0.058(2) Uani 1.000000 . . .
H27 H 0.5229(7) 0.0943(6) 0.4777(6) 0.070(2) Uiso 1.000000 R . .
C28 C 0.5424(7) -0.2367(5) 0.3537(6) 0.0508(19) Uani 1.000000 . . .
C29 C 0.5853(9) -0.2406(6) 0.4574(6) 0.068(2) Uani 1.000000 . . .
H29 H 0.5279(9) -0.2655(6) 0.4819(6) 0.082(3) Uiso 1.000000 R . .
C30 C 0.7030(9) -0.2100(7) 0.5190(6) 0.079(3) Uani 1.000000 . . .
H30 H 0.7278(9) -0.2117(7) 0.5865(6) 0.095(3) Uiso 1.000000 R . .
C31 C 0.7925(8) -0.1744(7) 0.4840(6) 0.078(3) Uani 1.000000 . . .
H31 H 0.8759(8) -0.1521(7) 0.5286(6) 0.093(3) Uiso 1.000000 R . .
C32 C 0.7583(7) -0.1725(6) 0.3872(6) 0.0567(19) Uani 1.000000 . . .
H32 H 0.8188(7) -0.1504(6) 0.3655(6) 0.068(2) Uiso 1.000000 R . .
C33 C 0.6318(6) -0.2035(5) 0.3159(5) 0.0457(17) Uani 1.000000 . . .
C34 C 0.5922(6) -0.2043(5) 0.2134(5) 0.0430(17) Uani 1.000000 . . .
C35 C 0.4645(6) -0.2337(5) 0.1469(5) 0.0429(17) Uani 1.000000 . . .
C36 C 0.4198(7) -0.2339(5) 0.0435(6) 0.058(2) Uani 1.000000 . . .
H36 H 0.4751(7) -0.2135(5) 0.0165(6) 0.070(2) Uiso 1.000000 R . .
C37 C 0.2985(8) -0.2632(6) -0.0162(6) 0.069(2) Uani 1.000000 . . .
H37 H 0.2705(8) -0.2623(6) -0.0841(6) 0.083(3) Uiso 1.000000 R . .
C38 C 0.2122(7) -0.2955(6) 0.0238(7) 0.071(2) Uani 1.000000 . . .
H38 H 0.1282(7) -0.3172(6) -0.0184(7) 0.086(3) Uiso 1.000000 R . .
C39 C 0.2515(7) -0.2949(6) 0.1215(7) 0.065(2) Uani 1.000000 . . .
H39 H 0.1943(7) -0.3137(6) 0.1468(7) 0.078(3) Uiso 1.000000 R . .
C40 C 0.3788(6) -0.2661(5) 0.1877(6) 0.0495(18) Uani 1.000000 . . .
C41 C 0.4180(7) -0.2673(6) 0.2880(6) 0.057(2) Uani 1.000000 . . .
H41 H 0.3600(7) -0.2889(6) 0.3123(6) 0.069(2) Uiso 1.000000 R . .
C42 C 0.9129(7) 0.0834(5) 0.0577(5) 0.057(2) Uani 1.000000 . . .
H42a H 0.8296(14) 0.080(3) 0.0259(15) 0.085(3) Uiso 1.000000 GR . .
H42b H 0.969(3) 0.1566(14) 0.0668(6) 0.085(3) Uiso 1.000000 GR . .
H42c H 0.923(4) 0.032(2) 0.0160(12) 0.085(3) Uiso 1.000000 GR . .
C43 C 1.0730(6) 0.0531(5) 0.2101(6) 0.055(2) Uani 1.000000 . . .
H43a H 1.1312(7) 0.1242(12) 0.217(3) 0.083(3) Uiso 1.000000 GR . .
H43b H 1.0913(14) 0.037(3) 0.2754(13) 0.083(3) Uiso 1.000000 GR . .
H43c H 1.0786(12) -0.003(2) 0.1689(16) 0.083(3) Uiso 1.000000 GR . .
C44 C 1.0876(6) 0.4514(5) 0.3377(5) 0.0494(18) Uani 1.000000 D . .
C46 C 1.218(9) 0.467(19) 0.353(15) 0.11(2) Uani 0.48(6) D . 1
C47 C 1.022(4) 0.505(2) 0.256(2) 0.099(10) Uani 0.48(6) D U 1
C48 C 0.7554(6) -0.3540(5) 0.0005(5) 0.0497(18) Uani 1.000000 . . .
C49 C 0.8779(9) -0.3692(8) 0.0485(9) 0.136(5) Uani 1.000000 . . .
H49a H 0.9434(13) -0.303(3) 0.056(6) 0.204(7) Uiso 1.000000 GR . .
H49b H 0.892(4) -0.386(7) 0.113(3) 0.204(7) Uiso 1.000000 GR . .
H49c H 0.876(3) -0.429(5) 0.006(3) 0.204(7) Uiso 1.000000 GR . .
C50 C 0.7401(10) -0.3274(7) -0.1012(7) 0.112(4) Uani 1.000000 . . .
H50a H 0.663(3) -0.318(6) -0.135(2) 0.169(6) Uiso 1.000000 GR . .
H50b H 0.807(4) -0.261(3) -0.0909(8) 0.169(6) Uiso 1.000000 GR . .
H50c H 0.741(7) -0.387(3) -0.142(2) 0.169(6) Uiso 1.000000 GR . .
C51 C 0.6488(9) -0.4613(6) -0.0221(8) 0.115(4) Uani 1.000000 . . .
H51a H 0.650(4) -0.478(3) 0.0398(8) 0.173(6) Uiso 1.000000 GR . .
H51b H 0.5722(10) -0.454(2) -0.063(5) 0.173(6) Uiso 1.000000 GR . .
H51c H 0.657(4) -0.5200(14) -0.058(5) 0.173(6) Uiso 1.000000 GR . .
Br1 Br 0.5096(5) 0.4486(7) 0.3700(4) 0.154(2) Uani 0.492(9) D . 1
C52 C 0.6036(16) 0.5208(12) 0.3224(13) 0.085(6) Uani 0.492(9) D . 1
H52a H 0.5566(16) 0.5538(12) 0.2728(13) 0.102(7) Uiso 0.492(9) R . 1
H52b H 0.6708(16) 0.5812(12) 0.3768(13) 0.102(7) Uiso 0.492(9) R . 1
C45 C 1.110(12) 0.522(11) 0.431(5) 0.109(13) Uani 0.48(6) D . 1
Br2 Br 0.6787(6) 0.4482(7) 0.2595(4) 0.168(3) Uani 0.492(9) D . 1
Br1a Br 0.5209(7) 0.3893(7) 0.3603(5) 0.200(3) Uani 0.508(9) D . 2
C52a C 0.6189(19) 0.3862(13) 0.3077(18) 0.120(8) Uani 0.508(9) D . 2
H52c H 0.6782(19) 0.3572(13) 0.3500(18) 0.143(10) Uiso 0.508(9) R . 2
H52d H 0.5702(19) 0.3348(13) 0.2427(18) 0.143(10) Uiso 0.508(9) R . 2
Br2a Br 0.7080(6) 0.5249(6) 0.2900(5) 0.187(3) Uani 0.508(9) D . 2
C45a C 1.081(11) 0.519(10) 0.417(5) 0.109(13) Uani 0.52(6) D . 2
C46a C 1.222(8) 0.454(17) 0.376(14) 0.11(2) Uani 0.52(6) D . 2
C47a C 1.064(2) 0.4929(15) 0.2408(12) 0.059(8) Uani 0.52(6) D U 2
H46a H 1.267(10) 0.544(19) 0.37(2) 0.17(3) Uiso 0.48(6) GR . 1
H46b H 1.256(11) 0.43(2) 0.407(18) 0.17(3) Uiso 0.48(6) GR . 1
H46c H 1.213(9) 0.43(2) 0.292(16) 0.17(3) Uiso 0.48(6) GR . 1
H47a H 0.945(7) 0.499(10) 0.255(7) 0.149(15) Uiso 0.48(6) GR . 1
H47b H 1.073(7) 0.582(3) 0.270(6) 0.149(15) Uiso 0.48(6) GR . 1
H47c H 1.008(12) 0.469(8) 0.192(3) 0.149(15) Uiso 0.48(6) GR . 1
H45a H 1.15(2) 0.598(11) 0.433(9) 0.16(2) Uiso 0.48(6) GR . 1
H45b H 1.032(12) 0.512(17) 0.431(9) 0.16(2) Uiso 0.48(6) GR . 1
H45c H 1.160(18) 0.501(14) 0.488(5) 0.16(2) Uiso 0.48(6) GR . 1
H45d H 1.05(2) 0.473(11) 0.456(10) 0.16(2) Uiso 0.52(6) GR . 2
H45e H 1.161(11) 0.574(15) 0.460(10) 0.16(2) Uiso 0.52(6) GR . 2
H45f H 1.024(15) 0.555(14) 0.386(5) 0.16(2) Uiso 0.52(6) GR . 2
H46d H 1.279(8) 0.529(17) 0.400(17) 0.17(3) Uiso 0.52(6) GR . 2
H46e H 1.240(10) 0.42(2) 0.429(16) 0.17(3) Uiso 0.52(6) GR . 2
H46f H 1.229(9) 0.42(2) 0.321(14) 0.17(3) Uiso 0.52(6) GR . 2
H47d H 0.985(4) 0.499(7) 0.213(4) 0.088(12) Uiso 0.52(6) GR . 2
H47e H 1.127(5) 0.564(3) 0.2552(17) 0.088(12) Uiso 0.52(6) GR . 2
H47f H 1.066(8) 0.442(4) 0.193(3) 0.088(12) Uiso 0.52(6) GR . 2

loop_
_atom_site_aniso_label
_atom_site_aniso_U_11
_atom_site_aniso_U_22
_atom_site_aniso_U_33
_atom_site_aniso_U_12
_atom_site_aniso_U_13
_atom_site_aniso_U_23
O1 0.051(3) 0.027(2) 0.066(3) 0.012(2) 0.038(3) 0.006(2)
C1 0.041(4) 0.025(3) 0.050(4) 0.010(3) 0.022(4) 0.004(3)
C2 0.045(4) 0.031(4) 0.043(4) 0.015(3) 0.020(3) 0.007(3)
C3 0.055(4) 0.033(4) 0.052(4) 0.024(3) 0.028(4) 0.012(3)
C4 0.045(4) 0.033(4) 0.048(4) 0.017(3) 0.024(4) 0.013(3)
C5 0.035(4) 0.031(4) 0.057(5) 0.012(3) 0.022(3) 0.011(3)
C6 0.041(4) 0.027(3) 0.037(4) 0.014(3) 0.018(3) 0.008(3)
C7 0.035(4) 0.030(3) 0.048(4) 0.012(3) 0.025(3) 0.010(3)
C8 0.034(4) 0.028(3) 0.040(4) 0.015(3) 0.015(3) 0.010(3)
C9 0.046(4) 0.032(4) 0.046(4) 0.017(3) 0.020(3) 0.005(3)
C10 0.060(4) 0.032(4) 0.044(4) 0.025(3) 0.031(4) 0.016(3)
C11 0.052(4) 0.027(3) 0.048(4) 0.016(3) 0.022(4) 0.011(3)
C12 0.040(4) 0.026(3) 0.043(4) 0.013(3) 0.020(3) 0.011(3)
C13 0.042(4) 0.032(4) 0.045(4) 0.016(3) 0.025(3) 0.003(3)
C53 0.079(6) 0.032(4) 0.060(5) 0.028(4) 0.044(5) 0.018(4)
C15 0.110(8) 0.058(5) 0.087(7) 0.050(5) 0.070(6) 0.039(5)
C16 0.112(8) 0.067(6) 0.060(6) 0.044(6) 0.043(6) 0.021(5)
C17 0.082(6) 0.068(5) 0.075(7) 0.046(5) 0.036(6) 0.021(5)
C18 0.067(6) 0.048(4) 0.062(6) 0.031(4) 0.036(5) 0.011(4)
C19 0.058(5) 0.031(4) 0.067(5) 0.026(3) 0.039(4) 0.014(4)
C20 0.057(5) 0.026(3) 0.055(5) 0.021(3) 0.038(4) 0.015(3)
C21 0.052(5) 0.032(4) 0.060(5) 0.017(3) 0.034(4) 0.013(3)
C22 0.059(6) 0.076(6) 0.075(6) 0.033(4) 0.036(5) 0.028(5)
C23 0.066(6) 0.121(8) 0.070(6) 0.036(6) 0.028(5) 0.024(6)
C24 0.045(5) 0.099(7) 0.101(8) 0.016(5) 0.026(6) 0.010(6)
C25 0.047(6) 0.082(6) 0.087(7) 0.013(4) 0.043(5) 0.019(5)
C26 0.066(6) 0.041(4) 0.076(6) 0.022(4) 0.049(5) 0.017(4)
C27 0.060(5) 0.053(5) 0.084(6) 0.026(4) 0.049(5) 0.026(4)
C28 0.069(5) 0.040(4) 0.066(6) 0.025(4) 0.047(5) 0.018(4)
C29 0.089(7) 0.072(6) 0.056(6) 0.027(5) 0.046(5) 0.021(4)
C30 0.082(7) 0.107(7) 0.052(6) 0.042(6) 0.028(6) 0.016(5)
C31 0.067(6) 0.114(7) 0.057(6) 0.043(5) 0.026(5) 0.011(5)
C32 0.045(5) 0.067(5) 0.060(5) 0.018(4) 0.028(4) 0.014(4)
C33 0.058(5) 0.039(4) 0.059(5) 0.024(3) 0.039(4) 0.017(4)
C34 0.048(5) 0.023(3) 0.065(5) 0.012(3) 0.032(4) 0.015(3)
C35 0.048(5) 0.027(3) 0.063(5) 0.021(3) 0.029(4) 0.015(3)
C36 0.054(5) 0.052(5) 0.079(6) 0.024(4) 0.035(5) 0.028(4)
C37 0.068(6) 0.073(5) 0.074(6) 0.035(5) 0.030(5) 0.036(5)
C38 0.047(5) 0.065(5) 0.094(7) 0.029(4) 0.016(5) 0.025(5)
C39 0.057(6) 0.066(5) 0.084(7) 0.032(4) 0.036(5) 0.026(5)
C40 0.048(5) 0.040(4) 0.077(6) 0.026(3) 0.036(5) 0.017(4)
C41 0.048(5) 0.056(5) 0.076(6) 0.015(4) 0.039(5) 0.013(4)
C42 0.081(5) 0.039(4) 0.059(5) 0.019(4) 0.044(4) 0.014(4)
C43 0.042(4) 0.035(4) 0.084(6) 0.011(3) 0.028(4) 0.004(4)
C44 0.059(5) 0.027(3) 0.060(5) 0.013(3) 0.028(4) 0.009(3)
C46 0.072(7) 0.05(4) 0.19(6) 0.005(7) 0.063(18) -0.00(3)
C47 0.113(13) 0.081(10) 0.109(11) 0.040(5) 0.050(5) 0.028(5)
C48 0.058(5) 0.033(4) 0.059(5) 0.018(3) 0.028(4) 0.001(3)
C49 0.111(8) 0.105(8) 0.165(11) 0.076(7) 0.020(8) -0.034(7)
C50 0.182(11) 0.070(6) 0.087(7) 0.025(7) 0.081(8) 0.000(5)
C51 0.144(9) 0.046(5) 0.171(10) -0.003(6) 0.121(9) -0.020(6)
Br1 0.120(3) 0.202(5) 0.119(3) 0.083(4) 0.026(2) -0.014(4)
C52 0.104(16) 0.058(11) 0.089(15) 0.036(11) 0.037(13) 0.008(10)
C45 0.12(5) 0.042(5) 0.137(15) -0.02(2) 0.08(2) -0.028(15)
Br2 0.185(5) 0.191(6) 0.186(4) 0.118(5) 0.099(4) 0.075(4)
Br1a 0.217(6) 0.161(5) 0.114(4) -0.010(4) 0.030(3) 0.067(4)
C52a 0.13(2) 0.083(16) 0.13(2) 0.039(14) 0.054(18) 0.023(15)
Br2a 0.221(4) 0.154(4) 0.199(5) 0.075(4) 0.094(4) 0.094(4)
C45a 0.12(5) 0.042(5) 0.137(15) -0.02(2) 0.08(2) -0.028(15)
C46a 0.072(7) 0.05(4) 0.19(6) 0.005(7) 0.063(18) -0.00(3)
C47a 0.070(11) 0.038(8) 0.066(9) 0.013(4) 0.035(4) 0.018(4)

loop_
_atom_type_symbol
_atom_type_scat_dispersion_real
_atom_type_scat_dispersion_imag
_atom_type_scat_Cromer_Mann_a1
_atom_type_scat_Cromer_Mann_a2
_atom_type_scat_Cromer_Mann_a3
_atom_type_scat_Cromer_Mann_a4
_atom_type_scat_Cromer_Mann_b1
_atom_type_scat_Cromer_Mann_b2
_atom_type_scat_Cromer_Mann_b3
_atom_type_scat_Cromer_Mann_b4
_atom_type_scat_Cromer_Mann_c
_atom_type_scat_source
_atom_type_scat_dispersion_source
H 0.00000 0.00000 0.49300 0.32291 0.14019 0.04081 10.51090 26.12570 3.14236 57.79970 0.0030380000826 'International Tables Volume C Table 6.1.1.4 (pp. 500-502)' 'Henke, Gullikson and Davis, At. Data and Nucl. Data Tables, 1993, 54, 2'
C 0.00347 0.00161 2.31000 1.02000 1.58860 0.86500 20.84390 10.20750 0.56870 51.65120 0.215599998832 'International Tables Volume C Table 6.1.1.4 (pp. 500-502)' 'Henke, Gullikson and Davis, At. Data and Nucl. Data Tables, 1993, 54, 2'
Br -0.28346 2.55990 17.17890 5.23580 5.63770 3.98510 2.17230 16.57960 0.26090 41.43280 2.95569992065 'International Tables Volume C Table 6.1.1.4 (pp. 500-502)' 'Henke, Gullikson and Davis, At. Data and Nucl. Data Tables, 1993, 54, 2'
O 0.01158 0.00611 3.04850 2.28680 1.54630 0.86700 13.27710 5.70110 0.32390 32.90890 0.250800013542 'International Tables Volume C Table 6.1.1.4 (pp. 500-502)' 'Henke, Gullikson and Davis, At. Data and Nucl. Data Tables, 1993, 54, 2'

loop_
_geom_angle_atom_site_label_1
_geom_angle_atom_site_label_2
_geom_angle_atom_site_label_3
_geom_angle
_geom_angle_site_symmetry_1
_geom_angle_site_symmetry_3
_geom_angle_publ_flag
C13 O1 C1 119.5(4) . . ?
C2 C1 O1 115.2(5) . . ?
C6 C1 O1 122.0(5) . . ?
C6 C1 C2 122.8(5) . . ?
C3 C2 C1 117.9(5) . . ?
C20 C2 C1 122.5(5) . . ?
C20 C2 C3 119.6(5) . . ?
C4 C3 C2 122.7(6) . . ?
C5 C4 C3 115.7(5) . . ?
C44 C4 C3 121.8(6) . . ?
C44 C4 C5 122.5(5) . . ?
C6 C5 C4 124.4(5) . . ?
C5 C6 C1 116.5(5) . . ?
C7 C6 C1 123.0(5) . . ?
C7 C6 C5 120.4(5) . . ?
C8 C7 C6 110.1(5) . . ?
C42 C7 C6 109.3(5) . . ?
C42 C7 C8 108.9(5) . . ?
C43 C7 C6 109.6(5) . . ?
C43 C7 C8 109.1(5) . . ?
C43 C7 C42 109.7(5) . . ?
C9 C8 C7 120.0(5) . . ?
C13 C8 C7 122.5(5) . . ?
C13 C8 C9 117.4(5) . . ?
C10 C9 C8 123.4(6) . . ?
C11 C10 C9 115.9(5) . . ?
C48 C10 C9 120.3(5) . . ?
C48 C10 C11 123.7(6) . . ?
C12 C11 C10 122.9(6) . . ?
C13 C12 C11 118.2(5) . . ?
C34 C12 C11 119.8(5) . . ?
C34 C12 C13 122.0(5) . . ?
C8 C13 O1 122.7(5) . . ?
C12 C13 O1 115.1(5) . . ?
C12 C13 C8 122.2(5) . . ?
C19 C53 C15 117.3(7) . . ?
C27 C53 C15 122.9(7) . . ?
C27 C53 C19 119.8(7) . . ?
C16 C15 C53 122.0(7) . . ?
C17 C16 C15 121.8(8) . . ?
C18 C17 C16 118.2(8) . . ?
C19 C18 C17 123.2(7) . . ?
C18 C19 C53 117.6(7) . . ?
C20 C19 C53 119.1(7) . . ?
C20 C19 C18 123.3(6) . . ?
C19 C20 C2 119.7(6) . . ?
C21 C20 C2 119.6(6) . . ?
C21 C20 C19 120.7(6) . . ?
C22 C21 C20 124.2(6) . . ?
C26 C21 C20 119.6(7) . . ?
C26 C21 C22 116.3(7) . . ?
C23 C22 C21 123.1(7) . . ?
C24 C23 C22 118.9(8) . . ?
C25 C24 C23 120.7(8) . . ?
C26 C25 C24 122.5(7) . . ?
C25 C26 C21 118.5(7) . . ?
C27 C26 C21 119.2(7) . . ?
C27 C26 C25 122.3(7) . . ?
C26 C27 C53 121.6(7) . . ?
C33 C28 C29 118.3(7) . . ?
C41 C28 C29 122.5(7) . . ?
C41 C28 C33 119.2(7) . . ?
C30 C29 C28 121.9(8) . . ?
C31 C30 C29 120.6(8) . . ?
C32 C31 C30 120.4(8) . . ?
C33 C32 C31 122.1(7) . . ?
C32 C33 C28 116.5(6) . . ?
C34 C33 C28 119.7(7) . . ?
C34 C33 C32 123.8(6) . . ?
C33 C34 C12 120.5(6) . . ?
C35 C34 C12 118.6(6) . . ?
C35 C34 C33 120.7(6) . . ?
C36 C35 C34 123.0(6) . . ?
C40 C35 C34 117.7(6) . . ?
C40 C35 C36 119.3(6) . . ?
C37 C36 C35 120.8(7) . . ?
C38 C37 C36 120.3(8) . . ?
C39 C38 C37 120.4(7) . . ?
C40 C39 C38 121.5(7) . . ?
C39 C40 C35 117.7(7) . . ?
C41 C40 C35 121.4(7) . . ?
C41 C40 C39 120.9(7) . . ?
C40 C41 C28 121.3(6) . . ?
C46 C44 C4 113(8) . . ?
C47 C44 C4 107.5(11) . . ?
C47 C44 C46 114(6) . . ?
C45 C44 C4 116(6) . . ?
C45 C44 C46 104(10) . . ?
C45 C44 C47 102(5) . . ?
C45a C44 C4 112(6) . . ?
C45a C44 C46 116(10) . . ?
C45a C44 C47 93(4) . . ?
C45a C44 C45 13(8) . . ?
C46a C44 C4 107(7) . . ?
C46a C44 C46 14(11) . . ?
C46a C44 C47 128(5) . . ?
C46a C44 C45 97(9) . . ?
C46a C44 C45a 110(9) . . ?
C47a C44 C4 109.6(8) . . ?
C47a C44 C46 89(6) . . ?
C47a C44 C47 27.3(12) . . ?
C47a C44 C45 121(5) . . ?
C47a C44 C45a 116(5) . . ?
C47a C44 C46a 103(5) . . ?
C49 C48 C10 110.4(6) . . ?
C50 C48 C10 110.0(6) . . ?
C50 C48 C49 106.5(7) . . ?
C51 C48 C10 112.6(6) . . ?
C51 C48 C49 110.8(7) . . ?
C51 C48 C50 106.4(7) . . ?
Br2 C52 Br1 121.4(8) . . ?
Br2a C52a Br1a 116.0(9) . . ?

loop_
_geom_bond_atom_site_label_1
_geom_bond_atom_site_label_2
_geom_bond_distance
_geom_bond_site_symmetry_2
_geom_bond_publ_flag
O1 C1 1.379(6) . ?
O1 C13 1.379(6) . ?
C1 C2 1.378(8) . ?
C1 C6 1.386(8) . ?
C2 C3 1.392(8) . ?
C2 C20 1.491(8) . ?
C3 C4 1.402(8) . ?
C4 C5 1.384(8) . ?
C4 C44 1.518(8) . ?
C5 C6 1.393(7) . ?
C6 C7 1.509(8) . ?
C7 C8 1.524(8) . ?
C7 C42 1.539(9) . ?
C7 C43 1.546(8) . ?
C8 C9 1.398(7) . ?
C8 C13 1.375(8) . ?
C9 C10 1.404(8) . ?
C10 C11 1.388(8) . ?
C10 C48 1.504(8) . ?
C11 C12 1.394(8) . ?
C12 C13 1.391(8) . ?
C12 C34 1.498(8) . ?
C53 C15 1.440(10) . ?
C53 C19 1.441(9) . ?
C53 C27 1.394(9) . ?
C15 C16 1.321(11) . ?
C16 C17 1.427(11) . ?
C17 C18 1.349(10) . ?
C18 C19 1.426(9) . ?
C19 C20 1.401(9) . ?
C20 C21 1.404(9) . ?
C21 C22 1.409(10) . ?
C21 C26 1.447(9) . ?
C22 C23 1.341(10) . ?
C23 C24 1.435(12) . ?
C24 C25 1.297(11) . ?
C25 C26 1.412(10) . ?
C26 C27 1.382(10) . ?
C28 C29 1.429(10) . ?
C28 C33 1.437(9) . ?
C28 C41 1.390(9) . ?
C29 C30 1.311(10) . ?
C30 C31 1.411(11) . ?
C31 C32 1.335(10) . ?
C32 C33 1.429(9) . ?
C33 C34 1.402(9) . ?
C34 C35 1.427(9) . ?
C35 C36 1.412(9) . ?
C35 C40 1.428(9) . ?
C36 C37 1.343(10) . ?
C37 C38 1.426(10) . ?
C38 C39 1.335(10) . ?
C39 C40 1.422(10) . ?
C40 C41 1.378(10) . ?
C44 C46 1.54(3) . ?
C44 C47 1.53(2) . ?
C44 C45 1.48(3) . ?
C44 C45a 1.48(3) . ?
C44 C46a 1.56(3) . ?
C44 C47a 1.529(16) . ?
C48 C49 1.519(11) . ?
C48 C50 1.530(11) . ?
C48 C51 1.518(9) . ?
Br1 C52 1.710(14) . ?
C52 Br2 1.975(13) . ?
Br1a C52a 1.739(16) . ?
C52a Br2a 1.917(15) . ?

loop_
_geom_torsion_atom_site_label_1
_geom_torsion_atom_site_label_2
_geom_torsion_atom_site_label_3
_geom_torsion_atom_site_label_4
_geom_torsion
_geom_torsion_site_symmetry_1
_geom_torsion_site_symmetry_2
_geom_torsion_site_symmetry_3
_geom_torsion_site_symmetry_4
_geom_torsion_publ_flag
O1 C1 C2 C3 -178.4(5) . . . . ?
O1 C1 C2 C20 1.2(7) . . . . ?
O1 C1 C6 C5 179.0(6) . . . . ?
O1 C1 C6 C7 -1.8(7) . . . . ?
O1 C13 C8 C7 -3.4(7) . . . . ?
O1 C13 C8 C9 178.7(6) . . . . ?
O1 C13 C12 C11 -179.0(5) . . . . ?
O1 C13 C12 C34 2.6(7) . . . . ?
C1 C2 C3 C4 -0.6(7) . . . . ?
C1 C2 C20 C19 108.9(6) . . . . ?
C1 C2 C20 C21 -71.9(7) . . . . ?
C1 C6 C5 C4 -0.9(7) . . . . ?
C1 C6 C7 C8 0.5(7) . . . . ?
C1 C6 C7 C42 120.1(6) . . . . ?
C1 C6 C7 C43 -119.6(6) . . . . ?
C2 C3 C4 C5 0.8(7) . . . . ?
C2 C3 C4 C44 -179.5(6) . . . . ?
C2 C20 C19 C53 176.1(5) . . . . ?
C2 C20 C19 C18 -1.2(7) . . . . ?
C2 C20 C21 C22 2.9(7) . . . . ?
C2 C20 C21 C26 -176.4(5) . . . . ?
C3 C4 C5 C6 -0.0(7) . . . . ?
C3 C4 C44 C46 143(8) . . . . ?
C3 C4 C44 C47 -90(2) . . . . ?
C3 C4 C44 C45 23(5) . . . . ?
C3 C4 C44 C45a 10(4) . . . . ?
C3 C4 C44 C46a 130(7) . . . . ?
C3 C4 C44 C47a -119.2(15) . . . . ?
C4 C5 C6 C7 180.0(6) . . . . ?
C5 C6 C7 C8 179.6(5) . . . . ?
C5 C6 C7 C42 -60.8(6) . . . . ?
C5 C6 C7 C43 59.5(6) . . . . ?
C6 C7 C8 C9 179.9(5) . . . . ?
C6 C7 C8 C13 2.0(6) . . . . ?
C7 C8 C9 C10 -177.8(5) . . . . ?
C7 C8 C13 C12 178.9(6) . . . . ?
C8 C9 C10 C11 -1.1(7) . . . . ?
C8 C9 C10 C48 -180.0(6) . . . . ?
C8 C13 C12 C11 -1.1(7) . . . . ?
C8 C13 C12 C34 -179.5(6) . . . . ?
C9 C10 C11 C12 0.9(7) . . . . ?
C9 C10 C48 C49 61.7(8) . . . . ?
C9 C10 C48 C50 -55.5(7) . . . . ?
C9 C10 C48 C51 -173.9(7) . . . . ?
C10 C11 C12 C13 0.1(8) . . . . ?
C10 C11 C12 C34 178.6(6) . . . . ?
C11 C12 C34 C33 106.2(6) . . . . ?
C11 C12 C34 C35 -68.2(6) . . . . ?
C12 C34 C33 C28 -171.9(5) . . . . ?
C12 C34 C33 C32 7.2(7) . . . . ?
C12 C34 C35 C36 -6.8(6) . . . . ?
C12 C34 C35 C40 172.0(5) . . . . ?
C53 C15 C16 C17 -2.8(8) . . . . ?
C53 C19 C18 C17 0.0(7) . . . . ?
C53 C19 C20 C21 -3.1(7) . . . . ?
C53 C27 C26 C21 0.7(8) . . . . ?
C53 C27 C26 C25 -178.5(7) . . . . ?
C15 C16 C17 C18 1.6(9) . . . . ?
C16 C17 C18 C19 -0.2(9) . . . . ?
C17 C18 C19 C20 177.4(6) . . . . ?
C18 C19 C20 C21 179.6(6) . . . . ?
C19 C20 C21 C22 -177.9(6) . . . . ?
C19 C20 C21 C26 2.8(7) . . . . ?
C20 C21 C22 C23 -177.9(7) . . . . ?
C20 C21 C26 C25 177.7(6) . . . . ?
C20 C21 C26 C27 -1.6(7) . . . . ?
C21 C22 C23 C24 0.0(9) . . . . ?
C21 C26 C25 C24 0.5(8) . . . . ?
C22 C23 C24 C25 -1.4(10) . . . . ?
C23 C24 C25 C26 1.1(11) . . . . ?
C24 C25 C26 C27 179.7(8) . . . . ?
C28 C29 C30 C31 -1.7(9) . . . . ?
C28 C33 C32 C31 0.2(7) . . . . ?
C28 C33 C34 C35 2.4(7) . . . . ?
C28 C41 C40 C35 0.1(8) . . . . ?
C28 C41 C40 C39 -178.4(6) . . . . ?
C29 C30 C31 C32 -0.7(10) . . . . ?
C30 C31 C32 C33 1.4(10) . . . . ?
C31 C32 C33 C34 -178.9(7) . . . . ?
C32 C33 C34 C35 -178.5(6) . . . . ?
C33 C34 C35 C36 178.8(6) . . . . ?
C33 C34 C35 C40 -2.4(6) . . . . ?
C34 C35 C36 C37 179.4(6) . . . . ?
C34 C35 C40 C39 179.7(6) . . . . ?
C34 C35 C40 C41 1.1(7) . . . . ?
C35 C36 C37 C38 -0.5(8) . . . . ?
C35 C40 C39 C38 2.3(7) . . . . ?
C36 C37 C38 C39 1.4(9) . . . . ?
C37 C38 C39 C40 -2.3(9) . . . . ?
C38 C39 C40 C41 -179.1(7) . . . . ?

loop_
_restr_distance_atom_site_label_1
_restr_distance_atom_site_label_2
_restr_distance_site_symmetry_2
_restr_distance_target
_restr_distance_target_weight_param
_restr_distance_diff
C52 Br1 1 1.9400 0.0200 0.2304
C52 Br2 1 1.9400 0.0200 -0.0355
C52a Br1a 1 1.9400 0.0200 0.2008
C52a Br2a 1 1.9400 0.0200 0.0234

loop_
_restr_equal_distance_atom_site_label_1
_restr_equal_distance_atom_site_label_2
_restr_equal_distance_site_symmetry_2
_restr_equal_distance_class_id
C44 C46 1 2
C44 C47 1 3
C44 C45 1 4
C44 C45a 1 4
C44 C46a 1 2
C44 C47a 1 3
Br1 Br2 1 1
Br1a Br2a 1 1

loop_
_restr_equal_distance_class_class_id
_restr_equal_distance_class_target_weight_param
_restr_equal_distance_class_average
_restr_equal_distance_class_esd
_restr_equal_distance_class_diff_max
1 0.0400 3.1587 0.0569 0.0569
2 0.0200 1.5487 0.0136 0.0136
3 0.0200 1.5283 0.0005 0.0005
4 0.0200 1.4839 0.0001 0.0001

loop_
_restr_U_iso_atom_site_label
_restr_U_iso_weight_param
C47 0.0100
C47a 0.0100
